data_2000482
loop_
_publ_author_name
'Soriano-Garc\'ia, M.'

_publ_section_title
;
 Structure of ibogaine
;
_journal_issue 11
_journal_name_full 'Acta Crystallographica Section C'
_journal_page_first 2055
_journal_page_last 2057
_journal_paper_doi 10.1107/S0108270192002786
_journal_volume 48
_journal_year 1992
_chemical_formula_sum 'C20 H26 N2 O'
_chemical_formula_weight 310.4
_space_group_crystal_system orthorhombic
_space_group_IT_number 19
_space_group_name_Hall 'P 2ac 2ab'
_space_group_name_H-M_alt 'P 21 21 21'
_cell_angle_alpha 90
_cell_angle_beta 90
_cell_angle_gamma 90
_cell_formula_units_Z 8
_cell_length_a 10.485(5)
_cell_length_b 16.892(8)
_cell_length_c 19.750(6)
_cell_volume 3498(3)
_diffrn_radiation_type Mo
_diffrn_radiation_wavelength 0.7107
_exptl_absorpt_coefficient_mu 0.068
_exptl_crystal_density_diffrn 1.18
_exptl_crystal_F_000 1344
_cod_data_source_file al0529.cif
_cod_data_source_block al0529a
_cod_depositor_comments
;
 Updating space group information and adding the symmetry operation list.

 Antanas Vaitkus,
 2018-06-18
;
_cod_original_cell_volume 3498(2)
_cod_original_formula_sum 'C20 H26 N2 O1'
_cod_database_code 2000482

loop_
_space_group_symop_id
_space_group_symop_operation_xyz
1 x,y,z
2 -x+1/2,-y,z+1/2
3 x+1/2,-y+1/2,-z
4 -x,y+1/2,-z+1/2

loop_
_atom_site_label
_atom_site_fract_x
_atom_site_fract_y
_atom_site_fract_z
_atom_site_U_iso_or_equiv
C1A .4834(7) 1.1926(5) .8254(4) .072(3)
C2A .5012(9) 1.2562(5) .8817(4) .079(4)
C3A .4280(8) 1.3291(4) .8639(4) .091(4)
C4A .2865(8) 1.3083(4) .8524(4) .068(3)
C5A .2680(7) 1.2222(4) .8730(3) .052(2)
N6A .3153(6) 1.2134(3) .9430(2) .054(2)
C7A .2638(6) 1.1472(4) .9809(3) .056(3)
C8A .3094(7) 1.0637(4) .9637(3) .052(2)
C9A .2969(6) 1.0393(4) .8906(3) .042(2)
C10A .2686(5) .9594(4) .8689(3) .037(2)
C11A .2434(6) .8883(4) .9041(3) .039(2)
C12A .2163(6) .8233(3) .8672(3) .044(2)
C13A .2189(7) .8220(4) .7965(4) .051(3)
C14A .2477(7) .8902(4) .7616(3) .054(3)
C15A .2706(6) .9589(4) .7976(3) .043(2)
N16A .2976(5) 1.0349(3) .7776(3) .1048(2)
C17A .3138(6) 1.0832(4) .8338(3) .042(2)
C18A .3390(7) 1.1707(4) .8227(4) .054(3)
C19A .4527(7) 1.2227(5) .9464(4) .074(3)
C20A .1911(11) 1.3641(5) .8875(5) .092(4)
C21A .0563(9) 1.3579(5) .8656(5) .118(5)
O1A .1803(5) .7503(3) .8945(2) .057(2)
C22A .1846(8) .7428(4) .9663(3) .073(3)
C1B .9085(7) .9326(4) .9496(3) .060(3)
C2B .8366(8) 1.0106(5) .9582(4) .073(3)
C3B .9043(9) 1.0746(5) .9192(5) .093(4)
C4B .9250(7) 1.0469(4) .8463(4) .079(4)
C5B .8420(6) .9747(4) .8351(4) .049(3)
N6B .7118(5) .9960(3) .8558(3) .050(2)
C7B .6085(7) .9532(4) .8240(4) .060(3)
C8B .5805(6) .8703(4) .8510(4) .055(3)
C9B .6906(6) .8152(4) .8594(3) .044(2)
C10B .6741(7) .7317(4) .8660(3) .048(2)
C11B .5652(8) .6830(4) .8642(3) .055(3)
C12B .5818(10) .6034(5) .8753(4) .070(4)
C13B .6979(11) .5706(4) .8880(4) .073(4)
C14B .8060(9) .6174(4) .8911(3) .061(3)
C15B .7937(8) .6983(4) .8794(3) .051(3)
N16B .8814(5) .7597(3) .8808(3) .051(2)
C17B .8180(7) .8309(4) .8675(3) .047(2)
C18B .8948(6) .9057(4) .8749(3) .047(2)
C19B .7040(7) 1.0031(5) .9294(4) .079(3)
C20B .9005(8) 1.1137(5) .7963(5) .098(4)
C21B .9530(9) 1.1041(6) .7334(6) .171(7)
O1B .4826(7) .5481(3) .8723(3) .088(3)
C22B .3674(10) .5759(5) .8477(5) .103(5)
H1AA .5116 1.2133 .7827 ?
H1AB .5319 1.1461 .8364 ?
H2A .5897 1.2699 .8860 ?
H3AA .4348 1.366 .9002 ?
H3AB .4627 1.3518 .8233 ?
H4A .2676 1.3161 .8054 ?
H5A .1805 1.2054 .8729 ?
H7AA .2827 1.1563 1.0277 ?
H7AB .1730 1.1480 .9749 ?
H8AA .2608 1.0270 .9904 ?
H8AB .3978 1.0600 .9758 ?
H11A .2453 .8863 .9526 ?
H13A .2006 .7740 .7724 ?
H14A .2519 .8899 .7130 ?
H16A .308(5) 1.052(3) .742(3) ?
H18A .3071 1.1811 .7780 ?
H19A .4736 1.2579 .9829 ?
H19B .4916 1.1721 .9543 ?
H20A .2185 1.4175 .8795 ?
H20B .1938 1.3532 .9352 ?
H21A .0265 1.3048 .8725 ?
H21B .0501 1.3710 .8184 ?
H21C .0050 1.3939 .8915 ?
H22A .1637 .6896 .9791 ?
H22B .1243 .7787 .9862 ?
H22C .2688 .7555 .9821 ?
H1BA .9968 .9403 .9607 ?
H1BB .8728 .8930 .9788 ?
H2B .8323 1.0230 1.0056 ?
H3BA .8536 1.1219 .9191 ?
H3BB .9853 1.0853 .9400 ?
H4B 1.0121 1.0319 .8384 ?
H5B .8399 .9584 .7885 ?
H7BA .5325 .9843 .8290 ?
H7BB .6289 .9480 .7769 ?
H8BA .5212 .8458 .8204 ?
H8BB .5412 .8765 .8946 ?
H11B .4823 .7047 .8556 ?
H13B .7049 .5146 .8951 ?
H14B .8877 .5947 .9011 ?
H16B .963(5) .753(3) .881(3) ?
H18B .9768 .8915 .8570 ?
H19C .6555 1.0494 .9409 ?
H19D .6631 .9571 .9479 ?
H20C .9348 1.1615 .8153 ?
H20D .8099 1.1191 .7910 ?
H21D 1.0421 1.0920 .7378 ?
H21E .9430 1.1518 .7075 ?
H21F .9107 1.0612 .7107 ?
H22D .3008 .5656 .8799 ?
H22E .3482 .5497 .8058 ?
H22F .3736 .6319 .8400 ?

loop_
_geom_angle_atom_site_label_1
_geom_angle_atom_site_label_2
_geom_angle_atom_site_label_3
_geom_angle
C8A C9A C17A 129.2(6)
C10A C9A C17A 106.9(5)
C9A C10A C11A 133.3(6)
C9A C10A C15A 107.4(5)
C11A C10A C15A 119.3(6)
C10A C11A C12A 117.8(6)
C11A C12A C13A 123.3(6)
C11A C12A O1A 124.5(6)
C13A C12A O1A 122.2(5)
C12A C13A C14A 119.5(6)
C13A C14A C15A 118.9(6)
C10A C15A C14A 121.1(6)
C10A C15A N16A 106.5(5)
C14A C15A N16A 132.3(6)
C15A N16A C17A 110.2(5)
C9A C17A N16A 108.9(5)
C9A C17A C18A 132.4(6)
N16A C17A C18A 118.6(6)
C1A C18A C5A 108.6(6)
C1A C18A C17A 113.2(6)
C5A C18A C17A 112.3(5)
C2A C19A N6A 110.0(7)
C4A C20A C21A 116.4(8)
C12A O1A C22A 117.0(5)
C2A C1A C18A 107.7(6)
C1A C2A C3A 109.8(7)
C1A C2A C19A 108.0(7)
C3A C2A C19A 110.0(7)
C2A C3A C4A 110.0(6)
C3A C4A C5A 107.5(6)
C3A C4A C20A 114.8(7)
C5A C4A C20A 112.5(6)
C4A C5A N6A 107.7(5)
C4A C5A C18A 108.1(6)
N6A C5A C18A 113.0(5)
C5A N6A C7A 115.9(5)
C5A N6A C19A 111.5(6)
C7A N6A C19A 115.5(6)
N6A C7A C8A 118.7(5)
C7A C8A C9A 116.0(5)
C8A C9A C10A 123.8(5)
C8B C9B C17B 130.2(6)
C10B C9B C17B 17.4(6)
C9B C10B C11B 132.4(7)
C9B C10B C15B 107.9(6)
C11B C10B C15B 119.6(6)
C10B C11B C12B 117.8(8)
C11B C12B C13B 122.7(9)
C11B C12B O1B 123.5(8)
C13B C12B O1B 113.7(7)
C12B C13B C14B 120.6(7)
C13B C14B C15B 118.6(8)
C10B C15B C14B 120.6(7)
C10B C15B N16B 107.2(6)
C14B C15B N16B 132.1(7)
C15B N16B C17B 108.9(6)
C9B C17B N16B 108.6(6)
C9B C17B C18B 134.0(6)
N16B C17B C18B 116.7(6)
C1B C18B C5B 107.6(5)
C1B C18B C17B 112.8(5)
C5B C18B C17B 113.6(5)
C2B C19B N6B 109.3(6)
C4B C20B C21B 115.7(8)
C12B O1B C22B 116.0(6)
C2B C1B C18B 108.3(6)
C1B C2B C3B 109.2(7)
C1B C2B C19B 109.9(7)
C3B C2B C19B 107.6(7)
C2B C3B C4B 109.2(7)
C3B C4B C5B 107.6(7)
C3B C4B C20B 111.2(7)
C5B C4B C20B 113.9(7)
C4B C5B N6B 107.2(6)
C4B C5B C18B 109.5(6)
N6B C5B C18B 112.6(5)
C5B N6B C7B 116.9(5)
C5B N6B C19B 110.5(5)
C7B N6 C19B 115.6(6)
N6B C7B C8B 116.8(6)
C7B C8B C9B 117.5(5)
C8B C9B C10B 122.2(6)

loop_
_geom_bond_atom_site_label_1
_geom_bond_atom_site_label_2
_geom_bond_distance
C1A C2A 1.559(12)
C1A C18A 1.560(10)
C2A C3A 1.492(12)
C2A C19A 1.487(12)
C3A C4A 1.542(12)
C4A C5A 1.521(9)
C4A C20A 1.539(12)
C5A N6A 1.477(9)
C5A C18A 1.516(9)
N6A C7A 1.450(8)
N6A C19A 1.450(10)
C7A C8A 1.527(9)
C8A C9A 1.507(8)
C9A C10A 1.448(9)
C9A C17A 1.356(9)
C10A C11A 1.412(8)
C10A C15A 1.408(9)
C11A C12A 1.348(9)
C12A C13A 1.396(10)
C12A O1A 1.398(8)
C13A C14A 1.376(10)
C14A C15A 1.382(10)
C15A N16A 1.373(9)
N16A C17A 1.388(8)
C17A C18A 1.518(9)
C20A C21A 1.482(14)
O1A C22A 1.425(8)
C1B C2B 1.528(11)
C1B C18B 1.549(9)
C2B C3B 1.506(13)
C2B C19B 1.508(11)
C3B C4B 1.529(13)
C4B C5B 1.516(10)
C4B C20B 1.521(12)
C5B N6B 1.470(8)
C5B C18B 1.511(9)
N6B C7B 1.445(9)
N6B C19B 1.460(10)
C7B C8B 1.527(10)
C8B C9B 1.492(9)
C9B C10B 1.427(9)
C9B C17B 1.371(10)
C10B C11B 1.408(10)
C10B C15B 1.401(11)
C11B C12B 1.373(11)
C12B C13B 1.360(15)
C12B O1B 1.398(11)
C13B C14B 1.383(14)
C14B C15B 1.391(10)
C15B N16B 1.387(9)
N16B C17B 1.399(9)
C17B C18B 1.506(9)
C20B C21B 1.369(14)
O1B C22B 1.384(12)
